data_4030680
loop_
_publ_author_name
'Cotton, F. A.'
'Daniels, L. M.'
'Murillo, C. A.'
'Zuniga, L. A.'

_publ_section_title
;
 The aqueous chromium sulfate-pyridine system: X-ray structural
 characterization of chain- and tetranuclear compounds
;
_journal_name_full 'European Journal of Solid State and Inorganic Chemistry'
_journal_page_first 535
_journal_page_last 544
_journal_volume 31
_journal_year 1994
_chemical_formula_sum 'C30 H42 Cr2 N6 O14 S2'
_chemical_formula_weight 878.82
_space_group_IT_number 14
_symmetry_cell_setting monoclinic
_symmetry_Int_Tables_number 14
_symmetry_space_group_name_Hall '-P 2yn'
_symmetry_space_group_name_H-M 'P 1 21/n 1'
_cell_angle_alpha 90
_cell_angle_beta 108.67(2)
_cell_angle_gamma 90
_cell_formula_units_Z 2
_cell_length_a 12.682(3)
_cell_length_b 9.428(2)
_cell_length_c 17.105(3)
_cell_volume 1937.6(7)
_diffrn_ambient_temperature 295
_diffrn_radiation_probe x-ray
_diffrn_radiation_type MoK\a
_diffrn_radiation_wavelength 0.71073
_exptl_absorpt_coefficient_mu 0.7185
_exptl_crystal_density_diffrn 1.506
_exptl_crystal_F_000 912
_refine_ls_number_parameters 328
_refine_ls_number_reflns 3033
_refine_ls_R_factor_gt 0.034
_refine_ls_wR_factor_gt 0.046
_cod_data_source_file EJSSIC-1994-31-535-544-1.cif
_cod_data_source_block Cr-1
_cod_original_sg_symbol_H-M 'P 21/n'
_cod_database_code 4030680

loop_
_symmetry_equiv_pos_site_id
_symmetry_equiv_pos_as_xyz
1 x,y,z
2 1/2-x,1/2+y,1/2-z
3 -x,-y,-z
4 1/2+x,1/2-y,1/2+z

loop_
_atom_site_label
_atom_site_type_symbol
_atom_site_thermal_displace_type
_atom_site_fract_x
_atom_site_fract_y
_atom_site_fract_z
_atom_site_occupancy
_atom_site_U_iso_or_equiv
Cr1 Cr Uiso 0.50000 0.00000 0.00000 1.000 0.0257(1)
Cr2 Cr Uiso 0.00000 0.00000 0.00000 1.000 0.0286(1)
S S Uiso 0.24348(5) 0.14017(6) 0.01722(3) 1.000 0.0307(1)
O1 O Uiso 0.34410(10) 0.0550(2) 0.03190(10) 1.000 0.0442(5)
O2 O Uiso 0.16490(10) 0.0537(2) 0.04766(9) 1.000 0.0369(4)
O3 O Uiso 0.1926(2) 0.1688(2) -0.07050(10) 1.000 0.0498(5)
O4 O Uiso 0.2694(2) 0.2711(2) 0.06410(10) 1.000 0.0527(6)
N1 N Uiso 0.5987(2) 0.1062(2) 0.11000(10) 1.000 0.0328(5)
N2 N Uiso 0.4999(2) 0.2001(2) -0.06940(10) 1.000 0.0388(5)
N3 N Uiso 0.0466(2) -0.2098(2) -0.02370(10) 1.000 0.0358(5)
C1 C Uiso 0.6991(2) 0.1566(3) 0.1161(2) 1.000 0.0483(8)
C2 C Uiso 0.7641(2) 0.2302(4) 0.1841(2) 1.000 0.0654(10)
C3 C Uiso 0.7253(3) 0.2504(3) 0.2500(2) 1.000 0.0609(10)
C4 C Uiso 0.6241(3) 0.1971(3) 0.2449(2) 1.000 0.0550(9)
C5 C Uiso 0.5624(2) 0.1276(3) 0.1748(2) 1.000 0.0455(8)
C6 C Uiso 0.4448(2) 0.3142(3) -0.0576(2) 1.000 0.0481(8)
C7 C Uiso 0.4406(3) 0.4393(4) -0.1007(2) 1.000 0.0662(10)
C8 C Uiso 0.4957(3) 0.4490(4) -0.1568(2) 1.000 0.0697(11)
C9 C Uiso 0.5530(3) 0.3333(4) -0.1695(2) 1.000 0.0612(9)
C10 C Uiso 0.5535(2) 0.2124(3) -0.1252(2) 1.000 0.0479(8)
C11 C Uiso 0.1352(2) -0.2760(3) 0.0278(2) 1.000 0.0461(8)
C12 C Uiso 0.1661(3) -0.4118(3) 0.0140(2) 1.000 0.0566(9)
C13 C Uiso 0.1051(3) -0.4822(3) -0.0560(2) 1.000 0.0548(9)
C14 C Uiso 0.0150(2) -0.4148(3) -0.1098(2) 1.000 0.0509(8)
C15 C Uiso -0.0122(2) -0.2810(3) -0.0917(2) 1.000 0.0423(8)
O5 O Uiso -0.0098(2) 0.0539(2) -0.14290(10) 1.000 0.0550(6)
O6 O Uiso -0.2136(2) 0.5018(3) -0.28250(10) 1.000 0.0670(8)
O7 O Uiso -0.1684(2) 0.2131(2) -0.26840(10) 1.000 0.0666(6)
H7 H Uiso 0.726(2) 0.136(3) 0.072(2) 1.000 0.043(10)
H8 H Uiso 0.829(2) 0.258(3) 0.186(2) 1.000 0.036(9)
H9 H Uiso 0.769(2) 0.300(3) 0.297(2) 1.000 0.037(9)
H10 H Uiso 0.598(2) 0.206(4) 0.291(2) 1.000 0.041(10)
H11 H Uiso 0.493(2) 0.097(3) 0.170(2) 1.000 0.018(8)
H12 H Uiso 0.411(2) 0.309(3) -0.011(2) 1.000 0.037(9)
H13 H Uiso 0.404(3) 0.513(3) -0.091(2) 1.000 0.044(10)
H14 H Uiso 0.491(2) 0.526(3) -0.186(2) 1.000 0.036(9)
H15 H Uiso 0.589(3) 0.328(4) -0.207(2) 1.000 0.048(10)
H16 H Uiso 0.595(2) 0.135(3) -0.128(2) 1.000 0.023(8)
H17 H Uiso 0.173(2) -0.227(3) 0.077(2) 1.000 0.022(8)
H18 H Uiso 0.233(2) -0.458(3) 0.055(2) 1.000 0.038(10)
H19 H Uiso 0.127(2) -0.573(3) -0.067(2) 1.000 0.032(9)
H20 H Uiso -0.027(2) -0.456(3) -0.156(2) 1.000 0.030(9)
H21 H Uiso -0.074(2) -0.236(3) -0.125(2) 1.000 0.027(8)
H1 H Uiso 0.047(2) 0.099(3) -0.128(2) 1.000 0.041(6)
H2 H Uiso -0.059(2) 0.102(3) -0.178(2) 1.000 0.0405
H3 H Uiso -0.252(3) 0.488(4) -0.330(2) 1.000 0.058(9)
H4 H Uiso -0.245(3) 0.566(4) -0.261(2) 1.000 0.0583
H5 H Uiso -0.177(3) 0.210(4) -0.321(2) 1.000 0.043(8)
H6 H Uiso -0.185(3) 0.292(4) -0.261(2) 1.000 0.0431

loop_
_atom_type_symbol
_atom_type_description
_atom_type_scat_dispersion_real
_atom_type_scat_dispersion_imag
_atom_type_scat_source
C C 0.0033 0.0016 ' International Tables Vol C Tables 4.2.6.8 and 6.1.1.4'
H H 0.0000 0.0000 ' International Tables Vol C Tables 4.2.6.8 and 6.1.1.4'
Cr Cr 0.3209 0.6236 ' International Tables Vol C Tables 4.2.6.8 and 6.1.1.4'
N N 0.0061 0.0033 ' International Tables Vol C Tables 4.2.6.8 and 6.1.1.4'
O O 0.0106 0.0060 ' International Tables Vol C Tables 4.2.6.8 and 6.1.1.4'
S S 0.1246 0.1234 ' International Tables Vol C Tables 4.2.6.8 and 6.1.1.4'

loop_
_geom_angle_atom_site_label_1
_geom_angle_atom_site_label_2
_geom_angle_atom_site_label_3
_geom_angle
_geom_angle_site_symmetry_1
_geom_angle_site_symmetry_3
_geom_angle_publ_flag
O1 Cr1 N1 89.49(8) . . yes
O1 Cr1 N2 94.73(8) . . yes
O1 Cr1 O1 180.00 . 3_655 yes
O1 Cr1 N1 90.51(8) . 3_655 yes
O1 Cr1 N2 85.27(8) . 3_655 yes
N1 Cr1 N2 88.44(7) . . yes
O1 Cr1 N1 90.51(8) 3_655 . yes
N1 Cr1 N1 180.00 . 3_655 yes
N1 Cr1 N2 91.56(7) . 3_655 yes
O1 Cr1 N2 85.27(8) 3_655 . yes
N1 Cr1 N2 91.56(7) 3_655 . yes
N2 Cr1 N2 180.00 . 3_655 yes
O1 Cr1 N1 89.49(8) 3_655 3_655 yes
O1 Cr1 N2 94.73(8) 3_655 3_655 yes
N1 Cr1 N2 88.44(7) 3_655 3_655 yes
O2 Cr2 N3 89.72(9) . . yes
O2 Cr2 O2 180.00 . 3_555 yes
O2 Cr2 N3 90.28(9) . 3_555 yes
O2 Cr2 N3 90.28(9) 3_555 . yes
N3 Cr2 N3 180.00 . 3_555 yes
O2 Cr2 N3 89.72(9) 3_555 3_555 yes
O1 S O2 106.38(10) . . yes
O1 S O3 110.72(12) . . yes
O1 S O4 109.99(13) . . yes
O2 S O3 109.46(12) . . yes
O2 S O4 109.14(12) . . yes
O3 S O4 111.04(11) . . yes
Cr1 O1 S 149.75(11) . . yes
Cr2 O2 S 134.50(10) . . yes
H1 O5 H2 109(3) . . no
H3 O6 H4 109(4) . . no
H5 O7 H6 104(3) . . no
Cr1 N1 C1 120.68(18) . . yes
Cr1 N1 C5 122.4(2) . . yes
C1 N1 C5 116.9(2) . . yes
Cr1 N2 C10 122.53(18) . . yes
Cr1 N2 C6 120.89(19) . . yes
C6 N2 C10 116.6(2) . . yes
Cr2 N3 C11 122.04(17) . . yes
Cr2 N3 C15 121.03(18) . . yes
C11 N3 C15 116.9(2) . . yes
N1 C1 C2 123.0(3) . . yes
C1 C2 C3 119.0(3) . . no
C2 C3 C4 118.3(3) . . no
C3 C4 C5 119.8(3) . . no
N1 C5 C4 122.9(3) . . yes
N2 C6 C7 122.7(3) . . yes
C6 C7 C8 119.5(3) . . no
C7 C8 C9 118.6(3) . . no
C8 C9 C10 119.1(3) . . no
N2 C10 C9 123.5(3) . . yes
N3 C11 C12 122.9(3) . . yes
C11 C12 C13 119.1(3) . . no
C12 C13 C14 118.5(3) . . no
C13 C14 C15 119.4(3) . . no
N3 C15 C14 123.1(3) . . yes
N1 C1 H7 116.5(18) . . no
C2 C1 H7 120.5(18) . . no
C1 C2 H8 120(2) . . no
C3 C2 H8 121(2) . . no
C2 C3 H9 120.0(18) . . no
C4 C3 H9 121.7(17) . . no
C3 C4 H10 119.2(19) . . no
C5 C4 H10 121.0(19) . . no
N1 C5 H11 117(2) . . no
C4 C5 H11 120(2) . . no
C7 C6 H12 120.2(16) . . no
N2 C6 H12 116.8(16) . . no
C6 C7 H13 120(2) . . no
C8 C7 H13 120(2) . . no
C7 C8 H14 120.3(19) . . no
C9 C8 H14 121.1(19) . . no
C10 C9 H15 116(2) . . no
C8 C9 H15 125(2) . . no
C9 C10 H16 122.6(19) . . no
N2 C10 H16 113.7(19) . . no
N3 C11 H17 115.9(17) . . no
C12 C11 H17 121.0(17) . . no
C11 C12 H18 120.2(17) . . no
C13 C12 H18 120.8(17) . . no
C14 C13 H19 121.7(19) . . no
C12 C13 H19 119.8(19) . . no
C13 C14 H20 121.8(19) . . no
C15 C14 H20 118.8(19) . . no
N3 C15 H21 115.8(19) . . no
C14 C15 H21 121.0(19) . . no

loop_
_geom_bond_atom_site_label_1
_geom_bond_atom_site_label_2
_geom_bond_distance
_geom_bond_site_symmetry_2
_geom_bond_publ_flag
Cr1 O1 2.2730(15) . yes
Cr1 N1 2.1452(19) . yes
Cr1 N2 2.2287(19) . yes
Cr1 O1 2.2730(15) 3_655 yes
Cr1 N1 2.1452(19) 3_655 yes
Cr1 N2 2.2287(19) 3_655 yes
Cr2 O2 2.0501(15) . yes
Cr2 N3 2.140(2) . yes
Cr2 O2 2.0501(15) 3_555 yes
Cr2 N3 2.140(2) 3_555 yes
S O1 1.4598(17) . yes
S O2 1.5037(17) . yes
S O3 1.4563(18) . yes
S O4 1.4512(19) . yes
O5 H2 0.85(3) . no
O5 H1 0.80(3) . no
O6 H3 0.81(3) . no
O6 H4 0.87(4) . no
O7 H6 0.79(4) . no
O7 H5 0.87(3) . no
N1 C5 1.345(4) . yes
N1 C1 1.332(4) . yes
N2 C6 1.333(4) . yes
N2 C10 1.342(4) . yes
N3 C11 1.340(4) . yes
N3 C15 1.343(4) . yes
C1 C2 1.378(5) . no
C2 C3 1.380(5) . no
C3 C4 1.355(5) . no
C4 C5 1.371(4) . no
C6 C7 1.383(5) . no
C7 C8 1.359(5) . no
C8 C9 1.366(5) . no
C9 C10 1.368(5) . no
C11 C12 1.381(4) . no
C12 C13 1.371(5) . no
C13 C14 1.372(5) . no
C14 C15 1.369(4) . no
C1 H7 0.94(3) . no
C2 H8 0.85(3) . no
C3 H9 0.94(3) . no
C4 H10 0.95(3) . no
C5 H11 0.91(3) . no
C6 H12 1.02(3) . no
C7 H13 0.88(3) . no
C8 H14 0.87(3) . no
C9 H15 0.90(4) . no
C10 H16 0.91(3) . no
C11 H17 0.95(3) . no
C12 H18 1.01(3) . no
C13 H19 0.94(3) . no
C14 H20 0.89(3) . no
C15 H21 0.91(3) . no

loop_
_geom_hbond_atom_site_label_D
_geom_hbond_atom_site_label_H
_geom_hbond_atom_site_label_A
_geom_hbond_distance_DH
_geom_hbond_distance_HA
_geom_hbond_distance_DA
_geom_hbond_angle_DHA
_geom_hbond_site_symmetry_A
_geom_hbond_publ_flag
O5 H1 O3 0.80(3) 1.91(3) 2.695(3) 165(3) . yes
O5 H2 O7 0.85(3) 2.01(3) 2.854(3) 175(3) . yes
O6 H3 O2 0.81(3) 2.06(3) 2.867(2) 174(4) 4_454 yes
O6 H4 O7 0.87(4) 1.93(4) 2.793(3) 171(3) 2_454 yes
O7 H5 O4 0.87(3) 1.87(3) 2.721(2) 165(4) 4_454 yes
O7 H6 O6 0.79(4) 2.02(4) 2.776(3) 158(3) . yes
C1 H7 O1 0.94(3) 2.49(3) 3.131(4) 126(2) 3_655 yes
C4 H10 O3 0.95(3) 2.57(3) 3.251(4) 128(2) 4_555 yes
C5 H11 O1 0.91(3) 2.54(3) 3.127(3) 123(2) . yes
C6 H12 O4 1.02(3) 2.55(3) 3.523(4) 160(2) . yes
C10 H16 O1 0.91(3) 2.39(3) 3.043(4) 129(3) 3_655 yes
C12 H18 O4 1.01(3) 2.59(3) 3.266(4) 124(2) 1_545 yes
C13 H19 O3 0.94(3) 2.58(3) 3.507(4) 170(3) 1_545 yes

loop_
_geom_torsion_atom_site_label_1
_geom_torsion_atom_site_label_2
_geom_torsion_atom_site_label_3
_geom_torsion_atom_site_label_4
_geom_torsion
_geom_torsion_site_symmetry_1
_geom_torsion_publ_flag
N1 Cr1 O1 S 105.5(2) . no
N2 Cr1 O1 S 17.1(2) . no
N1 Cr1 O1 S -74.5(2) 3_655 no
N2 Cr1 O1 S -162.9(2) 3_655 no
O1 Cr1 N1 C1 -156.4(2) . no
O1 Cr1 N1 C5 22.4(2) . no
N2 Cr1 N1 C1 -61.6(2) . no
N2 Cr1 N1 C5 117.1(2) . no
O1 Cr1 N1 C1 23.7(2) 3_655 no
O1 Cr1 N1 C5 -157.6(2) 3_655 no
N2 Cr1 N1 C1 118.4(2) 3_655 no
N2 Cr1 N1 C5 -62.9(2) 3_655 no
O1 Cr1 N2 C6 20.4(2) . no
O1 Cr1 N2 C10 -158.9(2) . no
N1 Cr1 N2 C6 -68.9(2) . no
N1 Cr1 N2 C10 111.7(2) . no
O1 Cr1 N2 C6 -159.6(2) 3_655 no
O1 Cr1 N2 C10 21.1(2) 3_655 no
N1 Cr1 N2 C6 111.1(2) 3_655 no
N1 Cr1 N2 C10 -68.3(2) 3_655 no
N3 Cr2 O2 S 105.04(15) . no
N3 Cr2 O2 S -74.96(15) 3_555 no
O2 Cr2 N3 C11 36.9(2) . no
O2 Cr2 N3 C15 -142.9(2) . no
O2 Cr2 N3 C11 -143.1(2) 3_555 no
O2 Cr2 N3 C15 37.1(2) 3_555 no
O2 S O1 Cr1 155.5(2) . no
O3 S O1 Cr1 36.6(3) . no
O4 S O1 Cr1 -86.5(2) . no
O1 S O2 Cr2 -132.15(14) . no
O3 S O2 Cr2 -12.49(19) . no
O4 S O2 Cr2 109.22(16) . no
Cr1 N1 C1 C2 177.5(2) . no
C5 N1 C1 C2 -1.3(4) . no
Cr1 N1 C5 C4 -179.0(2) . no
C1 N1 C5 C4 -0.3(4) . no
Cr1 N2 C6 C7 -178.5(2) . no
C10 N2 C6 C7 0.9(4) . no
Cr1 N2 C10 C9 178.8(2) . no
C6 N2 C10 C9 -0.6(4) . no
Cr2 N3 C11 C12 179.4(2) . no
C15 N3 C11 C12 -0.8(4) . no
Cr2 N3 C15 C14 179.4(2) . no
C11 N3 C15 C14 -0.4(4) . no
N1 C1 C2 C3 1.5(5) . no
C1 C2 C3 C4 -0.2(5) . no
C2 C3 C4 C5 -1.2(5) . no
C3 C4 C5 N1 1.5(5) . no
N2 C6 C7 C8 -1.0(5) . no
C6 C7 C8 C9 0.7(5) . no
C7 C8 C9 C10 -0.4(5) . no
C8 C9 C10 N2 0.3(5) . no
N3 C11 C12 C13 1.1(5) . no
C11 C12 C13 C14 -0.2(5) . no
C12 C13 C14 C15 -0.9(5) . no
C13 C14 C15 N3 1.2(5) . no
